data_7110593
loop_
_publ_author_name
'Munakata, Megumu'
'Suenaga, Yusaku'
'Sugimoto, Kunihisa'
'Kuroda-Sowa, Takayoshi'
'Maekawa, Masahiko'
'Ning, Gui Ling'

_publ_section_title
;
 A novel double-strand helical motif in a two-dimensional polymeric
 complex of silver(I) perchlorate with benzo[e]acephenanthrylene
;
_journal_issue 16
_journal_name_full 'Chemical Communications'
_journal_page_first 1545
_journal_paper_doi 10.1039/a903941d
_journal_year 1999
_chemical_formula_moiety 'C60 H36 Ag4 Cl4 O16 '
_chemical_formula_sum 'C60 H36 Ag4 Cl4 O16'
_chemical_formula_weight 1586.22
_space_group_IT_number 60
_symmetry_cell_setting orthorhombic
_symmetry_Int_Tables_number 60
_symmetry_space_group_name_Hall '-P 2n 2ab'
_symmetry_space_group_name_H-M 'P b c n'
_audit_creation_date 'Thu Jun 24 06:01:47 1999'
_audit_creation_method 'from TEXRAY.INF file'
_cell_angle_alpha 90
_cell_angle_beta 90
_cell_angle_gamma 90
_cell_formula_units_Z 4
_cell_length_a 14.114(1)
_cell_length_b 18.0670(7)
_cell_length_c 20.8589(4)
_cell_measurement_reflns_used 0
_cell_measurement_temperature 273.2
_cell_measurement_theta_max 0.0
_cell_measurement_theta_min 0.0
_cell_volume 5319.0(4)
_computing_cell_refinement 'MSC/AFC Diffractometer Control'
_computing_data_collection 'MSC/AFC Diffractometer Control'
_computing_data_reduction teXsan
_computing_publication_material teXsan
_computing_structure_refinement teXsan
_diffrn_ambient_temperature 273.2
_diffrn_measurement_device_type 'Rigaku unknown'
_diffrn_orient_matrix_UB_11 0.00000
_diffrn_orient_matrix_UB_12 0.00000
_diffrn_orient_matrix_UB_13 0.00000
_diffrn_orient_matrix_UB_21 0.00000
_diffrn_orient_matrix_UB_22 0.00000
_diffrn_orient_matrix_UB_23 0.00000
_diffrn_orient_matrix_UB_31 0.00000
_diffrn_orient_matrix_UB_32 0.00000
_diffrn_orient_matrix_UB_33 0.00000
_diffrn_radiation_detector 'scintillation counter'
_diffrn_radiation_monochromator graphite
_diffrn_radiation_source 'Rigaku sealed tube'
_diffrn_radiation_type 'Mo K\a'
_diffrn_radiation_wavelength 0.7107
_diffrn_reflns_av_R_equivalents 0.000
_diffrn_reflns_av_sigmaI/netI 0.028
_diffrn_reflns_limit_h_max 18
_diffrn_reflns_limit_h_min 0
_diffrn_reflns_limit_k_max 23
_diffrn_reflns_limit_k_min 0
_diffrn_reflns_limit_l_max 25
_diffrn_reflns_limit_l_min 0
_diffrn_reflns_number 6044
_diffrn_reflns_reduction_process 'Lp corrections applied'
_diffrn_reflns_theta_max 0.00
_diffrn_reflns_theta_min 0.00
_diffrn_standards_decay_% 0.00
_diffrn_standards_interval_count 0
_diffrn_standards_number 0
_exptl_absorpt_coefficient_mu 1.724
_exptl_absorpt_correction_type none
_exptl_crystal_colour unknown
_exptl_crystal_density_diffrn 1.981
_exptl_crystal_density_method 'not measured'
_exptl_crystal_description unknown
_exptl_crystal_F_000 3120.00
_exptl_crystal_size_max 0.000
_exptl_crystal_size_mid 0.000
_exptl_crystal_size_min 0.000
_refine_diff_density_max 1.17
_refine_diff_density_min -0.92
_refine_ls_extinction_method none
_refine_ls_goodness_of_fit_ref 1.469
_refine_ls_hydrogen_treatment noref
_refine_ls_matrix_type full
_refine_ls_number_constraints 0
_refine_ls_number_parameters 385
_refine_ls_number_reflns 6041
_refine_ls_number_restraints 0
_refine_ls_R_factor_all 0.1156
_refine_ls_R_factor_gt 0.0600
_refine_ls_shift/su_max 0.0030
_refine_ls_shift/su_mean 0.0000
_refine_ls_structure_factor_coef Fsqd
_refine_ls_weighting_details 'w = 1/[\s^2^(Fo^2^) + 0.00360(Fo^2^)^2^]'
_refine_ls_weighting_scheme calc
_refine_ls_wR_factor_gt 0.1374
_refine_ls_wR_factor_ref 0.1583
_reflns_number_gt 3628
_reflns_number_total 6044
_reflns_threshold_expression >2.0sigma(I)
_cod_data_source_file 903941dsup1.cif
_cod_data_source_block ag-baa-clo4
_cod_depositor_comments
;
The following automatic conversions were performed:
'_reflns_observed_expression' tag replaced with
'_reflns_threshold_expression' tag as specified in the replacement
file
'cod-tools/trunk/perl-scripts/inputs/replacement_tags.lst'.

'_atom_site_calc_flags'
tag replaced with '_atom_site_calc_flag' tag as specified in the
replacement file
'cod-tools/trunk/perl-scripts/inputs/replacement_tags.lst'.

'_atom_type_scat_imag'
tag replaced with '_atom_type_scat_dispersion_imag' tag as specified
in the replacement file
'cod-tools/trunk/perl-scripts/inputs/replacement_tags.lst'.

Automatic conversion script
Id: cif_correct_tags 3137 2015-03-23 15:08:43Z antanas 
;
_cod_original_sg_symbol_H-M 'P b c n      '
_cod_original_formula_sum 'C60 H36 Ag4 Cl4 O16 '
_cod_database_code 7110593

loop_
_symmetry_equiv_pos_as_xyz
x,y,z
1/2-x,1/2-y,1/2+z
1/2+x,1/2-y,-z
-x,y,1/2-z
-x,-y,-z
1/2+x,1/2+y,1/2-z
1/2-x,1/2+y,z
x,-y,1/2+z

loop_
_atom_site_label
_atom_site_type_symbol
_atom_site_fract_x
_atom_site_fract_y
_atom_site_fract_z
_atom_site_U_iso_or_equiv
_atom_site_adp_type
_atom_site_occupancy
_atom_site_calc_flag
_atom_site_refinement_flags
Ag(1) Ag 0.21564(4) 0.09129(3) 0.63067(2) 0.0734(2) Uani 1.00 d .
Ag(2) Ag 0.03607(4) 0.21139(3) 0.46182(2) 0.0770(2) Uani 1.00 d .
Cl(1) Cl -0.0114(1) 0.11220(10) 0.60018(8) 0.0698(5) Uani 1.00 d .
Cl(2) Cl 0.3433(1) 0.25940(9) 0.62871(7) 0.0676(5) Uani 1.00 d .
O(1) O 0.0714(4) 0.1533(4) 0.5931(5) 0.161(3) Uani 1.00 d .
O(2) O 0.0121(5) 0.0413(3) 0.6212(4) 0.143(3) Uani 1.00 d .
O(3) O -0.0724(7) 0.1434(6) 0.6414(4) 0.203(4) Uani 1.00 d .
O(4) O -0.0512(7) 0.1142(7) 0.5398(3) 0.200(4) Uani 1.00 d .
O(5) O 0.2700(5) 0.2144(4) 0.6073(5) 0.177(3) Uani 1.00 d .
O(6) O 0.3696(5) 0.3073(5) 0.5806(4) 0.176(3) Uani 1.00 d .
O(7) O 0.4189(5) 0.2176(5) 0.6459(6) 0.193(4) Uani 1.00 d .
O(8) O 0.316(1) 0.2936(7) 0.6784(5) 0.298(7) Uani 1.00 d .
C(1) C 0.2935(6) -0.0159(4) 0.5760(3) 0.076(2) Uani 1.00 d .
C(2) C 0.2336(5) 0.0138(4) 0.5289(3) 0.077(2) Uani 1.00 d .
C(3) C 0.2709(5) 0.0684(3) 0.4879(3) 0.069(2) Uani 1.00 d .
C(4) C 0.2219(5) 0.1077(4) 0.4365(3) 0.068(2) Uani 1.00 d .
C(5) C 0.1291(5) 0.0962(4) 0.4184(4) 0.079(2) Uani 1.00 d .
C(6) C 0.0889(5) 0.1371(5) 0.3701(4) 0.089(3) Uani 1.00 d .
C(7) C 0.1409(6) 0.1938(4) 0.3394(3) 0.082(2) Uani 1.00 d .
C(8) C 0.2326(5) 0.2057(4) 0.3555(3) 0.074(2) Uani 1.00 d .
C(9) C 0.2764(4) 0.1624(4) 0.4027(3) 0.065(2) Uani 1.00 d .
C(10) C 0.3757(7) 0.1791(5) 0.4165(4) 0.100(3) Uani 1.00 d .
C(11) C 0.4189(7) 0.1451(4) 0.4603(4) 0.098(3) Uani 1.00 d .
C(12) C 0.5182(4) 0.1474(3) 0.4898(3) 0.057(2) Uani 1.00 d .
C(13) C 0.6018(5) 0.1876(4) 0.4771(3) 0.070(2) Uani 1.00 d .
C(14) C 0.6792(5) 0.1754(5) 0.5158(4) 0.085(2) Uani 1.00 d .
C(15) C 0.6768(6) 0.1249(5) 0.5658(3) 0.087(3) Uani 1.00 d .
C(16) C 0.5966(6) 0.0855(4) 0.5779(3) 0.074(2) Uani 1.00 d .
C(17) C 0.5171(5) 0.0967(3) 0.5411(3) 0.063(2) Uani 1.00 d .
C(18) C 0.4235(5) 0.0608(3) 0.5448(3) 0.066(2) Uani 1.00 d .
C(19) C 0.3870(5) 0.0062(4) 0.5850(3) 0.074(2) Uani 1.00 d .
C(20) C 0.3650(5) 0.0885(3) 0.4979(3) 0.062(2) Uani 1.00 d .
C(21) C 0.2025(7) 0.0849(5) 0.7475(3) 0.087(3) Uani 1.00 d .
C(22) C 0.1728(4) 0.0133(6) 0.7468(3) 0.091(3) Uani 1.00 d .
C(23) C 0.2377(5) -0.0441(4) 0.7460(3) 0.078(2) Uani 1.00 d .
C(24) C 0.3345(4) -0.0284(4) 0.7474(2) 0.062(2) Uani 1.00 d .
C(25) C 0.4129(4) -0.0815(4) 0.7481(2) 0.062(2) Uani 1.00 d .
C(26) C 0.4144(5) -0.1582(4) 0.7461(3) 0.071(2) Uani 1.00 d .
C(27) C 0.5000 -0.1939(5) 0.7500 0.077(3) Uani 1.00 d S
C(28) C 0.5000 -0.0445(5) 0.7500 0.059(3) Uani 1.00 d S
C(29) C 0.5000 0.0315(7) 0.7500 0.133(6) Uani 1.00 d S
C(30) C 0.4572(8) 0.0799(8) 0.7466(5) 0.065(4) Uani 0.50 d P
C(31) C 0.3640(4) 0.0458(4) 0.7484(3) 0.065(2) Uani 1.00 d .
C(32) C 0.2964(6) 0.1030(4) 0.7486(3) 0.083(3) Uani 1.00 d .
H(1) H 0.2701 -0.0551 0.6036 0.0924 Uiso 1.00 calc .
H(2) H 0.1675 -0.0009 0.5246 0.0986 Uiso 1.00 calc .
H(3) H 0.0924 0.0587 0.4400 0.0984 Uiso 1.00 calc .
H(4) H 0.0235 0.1281 0.3568 0.1071 Uiso 1.00 calc .
H(5) H 0.1123 0.2242 0.3061 0.0989 Uiso 1.00 calc .
H(6) H 0.2686 0.2448 0.3340 0.0840 Uiso 1.00 calc .
H(7) H 0.4064 0.2177 0.3922 0.1162 Uiso 1.00 calc .
H(8) H 0.6038 0.2221 0.4413 0.0841 Uiso 1.00 calc .
H(9) H 0.7366 0.2052 0.5073 0.0999 Uiso 1.00 calc .
H(10) H 0.7332 0.1182 0.5916 0.1033 Uiso 1.00 calc .
H(11) H 0.5943 0.0483 0.6118 0.0921 Uiso 1.00 calc .
H(12) H 0.4256 -0.0156 0.6180 0.0915 Uiso 1.00 calc .
H(13) H 0.1560 0.1251 0.7482 0.1004 Uiso 1.00 calc .
H(14) H 0.1055 0.0034 0.7456 0.1125 Uiso 1.00 calc .
H(15) H 0.2164 -0.0965 0.7455 0.0953 Uiso 1.00 calc .
H(16) H 0.3551 -0.1862 0.7416 0.0868 Uiso 1.00 calc .
H(19) H 0.5000 -0.2488 0.7500 0.0869 Uiso 1.00 calc S

loop_
_atom_site_aniso_label
_atom_site_aniso_U_11
_atom_site_aniso_U_22
_atom_site_aniso_U_33
_atom_site_aniso_U_12
_atom_site_aniso_U_13
_atom_site_aniso_U_23
Ag(1) 0.0757(3) 0.0831(4) 0.0613(3) 0.0134(3) 0.0067(2) -0.0042(2)
Ag(2) 0.0751(4) 0.0792(4) 0.0766(3) -0.0068(3) 0.0037(2) -0.0241(3)
Cl(1) 0.0553(9) 0.073(1) 0.0808(10) -0.0083(8) 0.0067(7) 0.0072(8)
Cl(2) 0.0627(9) 0.068(1) 0.0720(9) 0.0024(8) 0.0064(7) -0.0037(8)
O(1) 0.082(4) 0.110(5) 0.292(10) -0.035(4) -0.018(5) 0.072(6)
O(2) 0.125(5) 0.070(4) 0.233(8) -0.009(4) -0.042(5) 0.038(4)
O(3) 0.241(9) 0.198(9) 0.171(7) 0.062(7) 0.138(7) 0.020(6)
O(4) 0.170(8) 0.32(1) 0.105(5) -0.023(7) -0.053(5) 0.012(6)
O(5) 0.138(6) 0.135(6) 0.259(9) -0.080(5) -0.083(6) 0.086(6)
O(6) 0.099(4) 0.253(10) 0.176(7) -0.065(5) -0.043(4) 0.117(7)
O(7) 0.088(5) 0.154(7) 0.34(1) 0.019(5) -0.016(6) 0.091(7)
O(8) 0.43(2) 0.27(1) 0.197(10) 0.09(1) 0.10(1) -0.131(10)
C(1) 0.112(6) 0.051(4) 0.064(4) -0.007(4) 0.034(4) -0.004(3)
C(2) 0.090(5) 0.060(4) 0.082(4) -0.014(4) 0.024(4) -0.017(4)
C(3) 0.092(5) 0.050(4) 0.063(4) 0.004(3) 0.016(3) -0.017(3)
C(4) 0.079(4) 0.060(4) 0.065(4) 0.007(3) 0.010(3) -0.023(3)
C(5) 0.083(5) 0.073(5) 0.081(4) -0.011(4) 0.018(4) -0.029(4)
C(6) 0.068(4) 0.109(7) 0.089(5) 0.001(4) 0.000(4) -0.051(5)
C(7) 0.090(5) 0.081(5) 0.076(4) 0.009(4) -0.003(4) -0.014(4)
C(8) 0.080(5) 0.075(5) 0.067(4) 0.007(4) 0.012(3) -0.005(3)
C(9) 0.061(4) 0.071(4) 0.062(4) 0.000(3) 0.011(3) -0.020(3)
C(10) 0.129(7) 0.094(6) 0.078(5) 0.022(5) 0.005(5) -0.020(5)
C(11) 0.154(8) 0.070(5) 0.071(4) 0.035(5) 0.012(5) -0.030(4)
C(12) 0.054(3) 0.055(4) 0.062(3) 0.009(3) 0.008(3) -0.013(3)
C(13) 0.086(5) 0.057(4) 0.065(4) -0.003(3) 0.022(3) -0.011(3)
C(14) 0.076(4) 0.096(6) 0.082(5) -0.008(4) 0.006(4) -0.036(4)
C(15) 0.088(5) 0.105(6) 0.067(4) 0.022(5) -0.008(4) -0.026(4)
C(16) 0.094(5) 0.077(5) 0.050(3) 0.030(4) 0.009(3) -0.013(3)
C(17) 0.082(4) 0.052(4) 0.055(3) 0.006(3) 0.027(3) -0.019(3)
C(18) 0.094(5) 0.053(4) 0.051(3) 0.005(3) 0.021(3) -0.010(3)
C(19) 0.104(6) 0.059(4) 0.057(3) 0.004(4) 0.027(4) -0.003(3)
C(20) 0.087(4) 0.042(3) 0.056(3) -0.003(3) 0.030(3) -0.008(3)
C(21) 0.111(7) 0.097(6) 0.054(4) 0.035(5) 0.014(4) 0.006(4)
C(22) 0.049(4) 0.152(8) 0.073(4) 0.013(5) 0.008(3) 0.019(5)
C(23) 0.079(5) 0.094(5) 0.062(4) -0.010(4) 0.009(3) 0.003(4)
C(24) 0.068(4) 0.076(5) 0.043(3) 0.007(3) 0.005(3) 0.002(3)
C(25) 0.072(4) 0.070(4) 0.044(3) 0.002(3) 0.005(3) -0.001(3)
C(26) 0.079(4) 0.063(5) 0.070(4) -0.010(4) 0.015(3) 0.004(3)
C(27) 0.100(7) 0.042(5) 0.087(6) 0.0000 0.021(6) 0.0000
C(28) 0.089(6) 0.049(5) 0.038(4) 0.0000 0.003(4) 0.0000
C(29) 0.31(2) 0.048(7) 0.046(5) 0.0000 -0.019(9) 0.0000
C(30) 0.062(7) 0.084(10) 0.047(6) 0.011(7) -0.001(6) 0.007(6)
C(31) 0.057(4) 0.084(5) 0.053(3) -0.001(4) 0.006(3) -0.012(3)
C(32) 0.100(6) 0.091(6) 0.058(4) 0.009(5) 0.018(4) -0.001(3)

loop_
_atom_type_symbol
_atom_type_description
_atom_type_scat_dispersion_real
_atom_type_scat_dispersion_imag
_atom_type_scat_source
Ag Ag -0.897 1.101
;International Tables for Crystallography
(1992, Vol. C, Tables 4.2.6.8 and 6.1.1.1)
;
Cl Cl 0.148 0.159
;International Tables for Crystallography
(1992, Vol. C, Tables 4.2.6.8 and 6.1.1.1)
;
O O 0.011 0.006
;International Tables for Crystallography
(1992, Vol. C, Tables 4.2.6.8 and 6.1.1.1)
;
C C 0.003 0.002
;International Tables for Crystallography
(1992, Vol. C, Tables 4.2.6.8 and 6.1.1.1)
;
H H 0.000 0.000
;International Tables for Crystallography
(1992, Vol. C, Table 6.1.1.2)
;

loop_
_geom_angle_atom_site_label_1
_geom_angle_atom_site_label_2
_geom_angle_atom_site_label_3
_geom_angle
_geom_angle_site_symmetry_1
_geom_angle_site_symmetry_2
_geom_angle_site_symmetry_3
_geom_angle_publ_flag
O(1) Ag(1) O(5) 77.2(2) 1_555 1_555 1_555 yes
O(1) Ag(1) C(1) 125.0(3) 1_555 1_555 1_555 yes
O(1) Ag(1) C(2) 93.9(3) 1_555 1_555 1_555 yes
O(1) Ag(1) C(21) 106.0(3) 1_555 1_555 1_555 yes
O(1) Ag(1) C(32) 127.0(3) 1_555 1_555 1_555 yes
O(5) Ag(1) C(1) 118.9(3) 1_555 1_555 1_555 yes
O(5) Ag(1) C(2) 107.9(3) 1_555 1_555 1_555 yes
O(5) Ag(1) C(21) 105.6(3) 1_555 1_555 1_555 yes
O(5) Ag(1) C(32) 88.7(3) 1_555 1_555 1_555 yes
C(1) Ag(1) C(2) 32.2(2) 1_555 1_555 1_555 yes
C(1) Ag(1) C(21) 116.8(2) 1_555 1_555 1_555 yes
C(1) Ag(1) C(32) 106.8(2) 1_555 1_555 1_555 yes
C(2) Ag(1) C(21) 144.0(3) 1_555 1_555 1_555 yes
C(2) Ag(1) C(32) 138.8(2) 1_555 1_555 1_555 yes
C(21) Ag(1) C(32) 30.1(2) 1_555 1_555 1_555 yes
O(4) Ag(2) O(6) 72.5(2) 1_555 1_555 3_456 yes
O(4) Ag(2) C(5) 85.4(3) 1_555 1_555 1_555 yes
O(4) Ag(2) C(6) 104.7(3) 1_555 1_555 1_555 yes
O(4) Ag(2) C(12) 109.9(3) 1_555 1_555 3_456 yes
O(4) Ag(2) C(13) 110.5(3) 1_555 1_555 3_456 yes
O(6) Ag(2) C(5) 103.7(3) 3_456 1_555 1_555 yes
O(6) Ag(2) C(6) 86.3(3) 3_456 1_555 1_555 yes
O(6) Ag(2) C(12) 99.6(2) 3_456 1_555 3_456 yes
O(6) Ag(2) C(13) 130.0(3) 3_456 1_555 3_456 yes
C(5) Ag(2) C(6) 31.2(2) 1_555 1_555 1_555 yes
C(5) Ag(2) C(12) 155.1(2) 1_555 1_555 3_456 yes
C(5) Ag(2) C(13) 126.2(2) 1_555 1_555 3_456 yes
C(6) Ag(2) C(12) 145.1(3) 1_555 1_555 3_456 yes
C(6) Ag(2) C(13) 135.2(3) 1_555 1_555 3_456 yes
C(12) Ag(2) C(13) 30.8(2) 3_456 1_555 3_456 yes
O(1) Cl(1) O(2) 108.9(4) 1_555 1_555 1_555 yes
O(1) Cl(1) O(3) 112.5(6) 1_555 1_555 1_555 yes
O(1) Cl(1) O(4) 103.4(6) 1_555 1_555 1_555 yes
O(2) Cl(1) O(3) 109.6(5) 1_555 1_555 1_555 yes
O(2) Cl(1) O(4) 114.1(7) 1_555 1_555 1_555 yes
O(3) Cl(1) O(4) 108.2(7) 1_555 1_555 1_555 yes
O(5) Cl(2) O(6) 109.6(5) 1_555 1_555 1_555 yes
O(5) Cl(2) O(7) 110.2(5) 1_555 1_555 1_555 yes
O(5) Cl(2) O(8) 108.9(8) 1_555 1_555 1_555 yes
O(6) Cl(2) O(7) 109.4(5) 1_555 1_555 1_555 yes
O(6) Cl(2) O(8) 111.7(8) 1_555 1_555 1_555 yes
O(7) Cl(2) O(8) 107.0(9) 1_555 1_555 1_555 yes
Ag(1) O(1) Cl(1) 114.8(4) 1_555 1_555 1_555 yes
Ag(2) O(4) Cl(1) 112.5(6) 1_555 1_555 1_555 yes
Ag(1) O(5) Cl(2) 135.6(4) 1_555 1_555 1_555 yes
Ag(2) O(6) Cl(2) 114.9(5) 3_556 1_555 1_555 yes
Ag(1) C(1) C(2) 76.0(4) 1_555 1_555 1_555 yes
Ag(1) C(1) C(19) 97.6(4) 1_555 1_555 1_555 yes
Ag(1) C(1) H(1) 98.3(4) 1_555 1_555 1_555 no
C(2) C(1) C(19) 123.7(6) 1_555 1_555 1_555 yes
C(2) C(1) H(1) 119.2(8) 1_555 1_555 1_555 no
C(19) C(1) H(1) 117.0(8) 1_555 1_555 1_555 no
Ag(1) C(2) C(1) 71.8(4) 1_555 1_555 1_555 yes
Ag(1) C(2) C(3) 99.1(4) 1_555 1_555 1_555 yes
Ag(1) C(2) H(2) 97.6(4) 1_555 1_555 1_555 no
C(1) C(2) C(3) 118.0(6) 1_555 1_555 1_555 yes
C(1) C(2) H(2) 122.6(7) 1_555 1_555 1_555 no
C(3) C(2) H(2) 119.4(8) 1_555 1_555 1_555 no
C(2) C(3) C(4) 127.6(7) 1_555 1_555 1_555 yes
C(2) C(3) C(20) 116.6(6) 1_555 1_555 1_555 yes
C(4) C(3) C(20) 115.8(6) 1_555 1_555 1_555 yes
C(3) C(4) C(5) 125.2(7) 1_555 1_555 1_555 yes
C(3) C(4) C(9) 116.1(6) 1_555 1_555 1_555 yes
C(5) C(4) C(9) 118.6(6) 1_555 1_555 1_555 yes
Ag(2) C(5) C(4) 105.1(4) 1_555 1_555 1_555 yes
Ag(2) C(5) C(6) 67.6(4) 1_555 1_555 1_555 yes
Ag(2) C(5) H(3) 97.4(4) 1_555 1_555 1_555 no
C(4) C(5) C(6) 120.8(7) 1_555 1_555 1_555 yes
C(4) C(5) H(3) 119.3(8) 1_555 1_555 1_555 no
C(6) C(5) H(3) 119.9(8) 1_555 1_555 1_555 no
Ag(2) C(6) C(5) 81.2(4) 1_555 1_555 1_555 yes
Ag(2) C(6) C(7) 96.6(5) 1_555 1_555 1_555 yes
Ag(2) C(6) H(4) 91.4(4) 1_555 1_555 1_555 no
C(5) C(6) C(7) 120.6(7) 1_555 1_555 1_555 yes
C(5) C(6) H(4) 120.6(10) 1_555 1_555 1_555 no
C(7) C(6) H(4) 118.8(9) 1_555 1_555 1_555 no
C(6) C(7) C(8) 119.9(7) 1_555 1_555 1_555 yes
C(6) C(7) H(5) 121.2(8) 1_555 1_555 1_555 no
C(8) C(7) H(5) 118.9(8) 1_555 1_555 1_555 no
C(7) C(8) C(9) 120.5(7) 1_555 1_555 1_555 yes
C(7) C(8) H(6) 119.8(7) 1_555 1_555 1_555 no
C(9) C(8) H(6) 119.7(7) 1_555 1_555 1_555 no
C(4) C(9) C(8) 119.5(6) 1_555 1_555 1_555 yes
C(4) C(9) C(10) 124.0(7) 1_555 1_555 1_555 yes
C(8) C(9) C(10) 116.5(7) 1_555 1_555 1_555 yes
C(9) C(10) C(11) 120.4(9) 1_555 1_555 1_555 yes
C(9) C(10) H(7) 118.4(9) 1_555 1_555 1_555 no
C(11) C(10) H(7) 121(1) 1_555 1_555 1_555 no
C(10) C(11) C(12) 136.2(9) 1_555 1_555 1_555 yes
C(10) C(11) C(20) 117.9(9) 1_555 1_555 1_555 yes
C(12) C(11) C(20) 105.9(6) 1_555 1_555 1_555 yes
Ag(2) C(12) C(11) 104.9(4) 3_556 1_555 1_555 yes
Ag(2) C(12) C(13) 61.0(3) 3_556 1_555 1_555 yes
Ag(2) C(12) C(17) 109.0(4) 3_556 1_555 1_555 yes
C(11) C(12) C(13) 134.7(6) 1_555 1_555 1_555 yes
C(11) C(12) C(17) 106.1(6) 1_555 1_555 1_555 yes
C(13) C(12) C(17) 119.2(6) 1_555 1_555 1_555 yes
Ag(2) C(13) C(12) 88.2(4) 3_556 1_555 1_555 yes
Ag(2) C(13) C(14) 96.6(4) 3_556 1_555 1_555 yes
Ag(2) C(13) H(8) 86.0(4) 3_556 1_555 1_555 no
C(12) C(13) C(14) 118.1(6) 1_555 1_555 1_555 yes
C(12) C(13) H(8) 119.9(7) 1_555 1_555 1_555 no
C(14) C(13) H(8) 122.0(7) 1_555 1_555 1_555 no
C(13) C(14) C(15) 121.8(7) 1_555 1_555 1_555 yes
C(13) C(14) H(9) 117.3(9) 1_555 1_555 1_555 no
C(15) C(14) H(9) 120.8(8) 1_555 1_555 1_555 no
C(14) C(15) C(16) 120.3(7) 1_555 1_555 1_555 yes
C(14) C(15) H(10) 118.7(9) 1_555 1_555 1_555 no
C(16) C(15) H(10) 121.1(9) 1_555 1_555 1_555 no
C(15) C(16) C(17) 119.9(7) 1_555 1_555 1_555 yes
C(15) C(16) H(11) 121.5(8) 1_555 1_555 1_555 no
C(17) C(16) H(11) 118.6(8) 1_555 1_555 1_555 no
C(12) C(17) C(16) 120.8(6) 1_555 1_555 1_555 yes
C(12) C(17) C(18) 109.6(6) 1_555 1_555 1_555 yes
C(16) C(17) C(18) 129.6(6) 1_555 1_555 1_555 yes
C(17) C(18) C(19) 132.4(7) 1_555 1_555 1_555 yes
C(17) C(18) C(20) 109.9(5) 1_555 1_555 1_555 yes
C(19) C(18) C(20) 117.6(7) 1_555 1_555 1_555 yes
C(1) C(19) C(18) 118.3(7) 1_555 1_555 1_555 yes
C(1) C(19) H(12) 120.9(7) 1_555 1_555 1_555 no
C(18) C(19) H(12) 120.8(7) 1_555 1_555 1_555 no
C(3) C(20) C(11) 125.7(7) 1_555 1_555 1_555 yes
C(3) C(20) C(18) 125.8(6) 1_555 1_555 1_555 yes
C(11) C(20) C(18) 108.4(6) 1_555 1_555 1_555 yes
Ag(1) C(21) C(22) 93.4(5) 1_555 1_555 1_555 yes
Ag(1) C(21) C(32) 86.2(4) 1_555 1_555 1_555 yes
Ag(1) C(21) H(13) 91.8(4) 1_555 1_555 1_555 no
C(22) C(21) C(32) 121.8(7) 1_555 1_555 1_555 yes
C(22) C(21) H(13) 120.0(10) 1_555 1_555 1_555 no
C(32) C(21) H(13) 118.2(10) 1_555 1_555 1_555 no
C(21) C(22) C(23) 120.7(7) 1_555 1_555 1_555 yes
C(21) C(22) H(14) 118.6(10) 1_555 1_555 1_555 no
C(23) C(22) H(14) 120(1) 1_555 1_555 1_555 no
C(22) C(23) C(24) 119.6(7) 1_555 1_555 1_555 yes
C(22) C(23) H(15) 120.9(7) 1_555 1_555 1_555 no
C(24) C(23) H(15) 119.4(7) 1_555 1_555 1_555 no
C(23) C(24) C(25) 127.3(7) 1_555 1_555 1_555 yes
C(23) C(24) C(31) 119.0(6) 1_555 1_555 1_555 yes
C(25) C(24) C(31) 113.7(6) 1_555 1_555 1_555 yes
C(24) C(25) C(26) 131.8(6) 1_555 1_555 1_555 yes
C(24) C(25) C(28) 110.5(6) 1_555 1_555 1_555 yes
C(26) C(25) C(28) 117.7(6) 1_555 1_555 1_555 yes
C(25) C(26) C(27) 118.8(6) 1_555 1_555 1_555 yes
C(25) C(26) H(16) 120.3(7) 1_555 1_555 1_555 no
C(27) C(26) H(16) 120.9(7) 1_555 1_555 1_555 no
C(26) C(27) C(26) 123.9(8) 1_555 1_555 4_656 yes
C(26) C(27) H(19) 118.1(4) 1_555 1_555 1_555 no
C(26) C(27) H(19) 118.1(4) 4_656 1_555 1_555 no
C(25) C(28) C(25) 122.9(8) 1_555 1_555 4_656 yes
C(25) C(28) C(29) 118.6(4) 1_555 1_555 1_555 yes
C(25) C(28) C(29) 118.6(4) 4_656 1_555 1_555 yes
C(28) C(29) C(30) 145.2(7) 1_555 1_555 1_555 yes
C(28) C(29) C(30) 145.2(7) 1_555 1_555 4_656 yes
C(30) C(29) C(30) 69(1) 1_555 1_555 4_656 yes
C(29) C(30) C(30) 55.2(7) 1_555 1_555 4_656 yes
C(29) C(30) C(31) 99.5(10) 1_555 1_555 1_555 yes
C(30) C(30) C(31) 153.7(7) 4_656 1_555 1_555 yes
C(24) C(31) C(30) 132.2(8) 1_555 1_555 1_555 yes
C(24) C(31) C(32) 120.0(6) 1_555 1_555 1_555 yes
C(30) C(31) C(32) 107.7(8) 1_555 1_555 1_555 yes
Ag(1) C(32) C(21) 63.8(4) 1_555 1_555 1_555 yes
Ag(1) C(32) C(31) 102.9(4) 1_555 1_555 1_555 yes
C(21) C(32) C(31) 118.9(7) 1_555 1_555 1_555 yes

loop_
_geom_bond_atom_site_label_1
_geom_bond_atom_site_label_2
_geom_bond_distance
_geom_bond_site_symmetry_1
_geom_bond_site_symmetry_2
_geom_bond_publ_flag
Ag(1) O(1) 2.452(7) 1_555 1_555 yes
Ag(1) O(5) 2.402(6) 1_555 1_555 yes
Ag(1) C(1) 2.502(6) 1_555 1_555 yes
Ag(1) C(2) 2.555(6) 1_555 1_555 yes
Ag(1) C(21) 2.446(7) 1_555 1_555 yes
Ag(1) C(32) 2.720(7) 1_555 1_555 yes
Ag(2) O(4) 2.69(1) 1_555 1_555 yes
Ag(2) O(6) 2.533(8) 1_555 3_456 yes
Ag(2) C(5) 2.622(7) 1_555 1_555 yes
Ag(2) C(6) 2.454(6) 1_555 1_555 yes
Ag(2) C(12) 2.755(6) 1_555 3_456 yes
Ag(2) C(13) 2.412(6) 1_555 3_456 yes
Cl(1) O(1) 1.392(6) 1_555 1_555 yes
Cl(1) O(2) 1.395(6) 1_555 1_555 yes
Cl(1) O(3) 1.341(7) 1_555 1_555 yes
Cl(1) O(4) 1.379(7) 1_555 1_555 yes
Cl(2) O(5) 1.390(6) 1_555 1_555 yes
Cl(2) O(6) 1.376(6) 1_555 1_555 yes
Cl(2) O(7) 1.355(7) 1_555 1_555 yes
Cl(2) O(8) 1.265(7) 1_555 1_555 yes
C(1) C(2) 1.40(1) 1_555 1_555 yes
C(1) C(19) 1.391(10) 1_555 1_555 yes
C(2) C(3) 1.410(9) 1_555 1_555 yes
C(3) C(4) 1.460(9) 1_555 1_555 yes
C(3) C(20) 1.392(9) 1_555 1_555 yes
C(4) C(5) 1.379(10) 1_555 1_555 yes
C(4) C(9) 1.436(9) 1_555 1_555 yes
C(5) C(6) 1.37(1) 1_555 1_555 yes
C(6) C(7) 1.41(1) 1_555 1_555 yes
C(7) C(8) 1.35(1) 1_555 1_555 yes
C(8) C(9) 1.402(9) 1_555 1_555 yes
C(9) C(10) 1.46(1) 1_555 1_555 yes
C(10) C(11) 1.26(1) 1_555 1_555 yes
C(11) C(12) 1.53(1) 1_555 1_555 yes
C(11) C(20) 1.50(1) 1_555 1_555 yes
C(12) C(13) 1.411(9) 1_555 1_555 yes
C(12) C(17) 1.407(8) 1_555 1_555 yes
C(13) C(14) 1.376(10) 1_555 1_555 yes
C(14) C(15) 1.39(1) 1_555 1_555 yes
C(15) C(16) 1.36(1) 1_555 1_555 yes
C(16) C(17) 1.375(9) 1_555 1_555 yes
C(17) C(18) 1.474(9) 1_555 1_555 yes
C(18) C(19) 1.393(9) 1_555 1_555 yes
C(18) C(20) 1.375(9) 1_555 1_555 yes
C(21) C(22) 1.36(1) 1_555 1_555 yes
C(21) C(32) 1.37(1) 1_555 1_555 yes
C(22) C(23) 1.38(1) 1_555 1_555 yes
C(23) C(24) 1.395(9) 1_555 1_555 yes
C(24) C(25) 1.465(8) 1_555 1_555 yes
C(24) C(31) 1.405(9) 1_555 1_555 yes
C(25) C(26) 1.386(9) 1_555 1_555 yes
C(25) C(28) 1.401(7) 1_555 1_555 yes
C(26) C(27) 1.373(8) 1_555 1_555 yes
C(28) C(29) 1.37(1) 1_555 1_555 yes
C(29) C(30) 1.07(1) 1_555 1_555 yes
C(29) C(30) 1.07(1) 1_555 4_656 yes
C(30) C(30) 1.22(2) 1_555 4_656 yes
C(30) C(31) 1.45(1) 1_555 1_555 yes
C(31) C(32) 1.407(10) 1_555 1_555 yes

loop_
_geom_contact_atom_site_label_1
_geom_contact_atom_site_label_2
_geom_contact_distance
_geom_contact_site_symmetry_1
_geom_contact_site_symmetry_2
Ag(1) C(1) 2.502(6) 1_555 1_555
Ag(1) C(2) 2.555(6) 1_555 1_555
Ag(1) C(32) 2.720(7) 1_555 1_555
Ag(2) O(4) 2.69(1) 1_555 1_555
Ag(2) O(6) 2.533(8) 1_555 3_456
Ag(2) C(5) 2.622(7) 1_555 1_555
Ag(2) C(12) 2.755(6) 1_555 3_456
Ag(1) C(1) 2.502(6) 1_555 1_555
Ag(1) C(2) 2.555(6) 1_555 1_555
Ag(1) C(32) 2.720(7) 1_555 1_555
Ag(1) C(22) 2.867(8) 1_555 1_555
Ag(2) O(6) 2.533(8) 1_555 3_456
Ag(2) C(5) 2.622(7) 1_555 1_555
Ag(2) O(4) 2.69(1) 1_555 1_555
Ag(2) C(12) 2.755(6) 1_555 3_456
Ag(2) C(14) 2.912(8) 1_555 3_456
Ag(2) C(7) 2.969(7) 1_555 1_555
Ag(2) O(1) 2.975(9) 1_555 1_555
C(1) C(20) 2.690(8) 1_555 1_555
C(2) C(4) 2.57(1) 1_555 1_555
C(2) C(18) 2.83(1) 1_555 1_555
C(3) C(5) 2.52(1) 1_555 1_555
C(3) C(11) 2.57(1) 1_555 1_555
C(3) C(19) 2.838(10) 1_555 1_555
C(3) C(10) 2.90(1) 1_555 1_555
C(4) C(10) 2.56(1) 1_555 1_555
C(4) C(7) 2.80(1) 1_555 1_555
C(4) C(11) 2.90(1) 1_555 1_555
C(5) C(8) 2.79(1) 1_555 1_555
C(6) C(9) 2.770(9) 1_555 1_555
C(9) C(20) 2.699(10) 1_555 1_555
C(10) C(12) 2.59(1) 1_555 1_555
C(11) C(13) 2.72(1) 1_555 1_555
C(12) C(15) 2.773(10) 1_555 1_555
C(13) C(16) 2.798(9) 1_555 1_555
C(14) C(17) 2.744(10) 1_555 1_555
C(16) C(18) 2.58(1) 1_555 1_555
C(17) C(19) 2.624(9) 1_555 1_555
C(21) C(24) 2.769(10) 1_555 1_555
C(22) C(31) 2.762(9) 1_555 1_555
C(23) C(25) 2.563(10) 1_555 1_555
C(23) C(32) 2.79(1) 1_555 1_555
C(24) C(29) 2.575(8) 1_555 1_555
C(24) C(26) 2.602(10) 1_555 1_555
C(24) C(30) 2.61(1) 1_555 1_555
C(25) C(26) 2.807(9) 1_555 4_656
C(25) C(30) 2.98(2) 1_555 1_555
C(27) C(28) 2.70(1) 1_555 1_555
C(28) C(31) 2.519(8) 1_555 1_555
C(28) C(31) 2.519(8) 1_555 4_656
C(30) C(31) 2.60(1) 1_555 4_656
